data_4036512
loop_
_publ_author_name
'V\'elez Del Burgo, Ander'
'Ochoa de Retana, Ana M.'
'de Los Santos, Jes\'us M'
'Palacios, Francisco'

_publ_section_title
;
 Reaction of 2H-Azirine-Phosphine Oxides and -Phosphonates with Enolates
 Derived from \b-Keto Esters.
;
_journal_issue 1
_journal_name_full 'The Journal of organic chemistry'
_journal_page_first 100
_journal_page_last 108
_journal_paper_doi 10.1021/acs.joc.5b02347
_journal_volume 81
_journal_year 2016
_chemical_formula_moiety 'C23 H24 N O3 P'
_chemical_formula_sum 'C23 H24 N O3 P'
_chemical_formula_weight 393.40
_space_group_IT_number 2
_space_group_name_Hall '-P 1'
_space_group_name_H-M_alt 'P -1'
_symmetry_cell_setting triclinic
_symmetry_space_group_name_Hall '-P 1'
_symmetry_space_group_name_H-M 'P -1'
_atom_sites_solution_hydrogens geom
_atom_sites_solution_primary direct
_atom_sites_solution_secondary difmap
_audit_creation_method SHELXL-97
_cell_angle_alpha 102.196(5)
_cell_angle_beta 101.982(5)
_cell_angle_gamma 99.839(7)
_cell_formula_units_Z 2
_cell_length_a 8.587(3)
_cell_length_b 10.068(4)
_cell_length_c 13.250(5)
_cell_measurement_reflns_used 1815
_cell_measurement_temperature 298(2)
_cell_measurement_theta_max 19.64
_cell_measurement_theta_min 2.32
_cell_volume 1067.3(7)
_computing_cell_refinement 'Bruker SMART'
_computing_data_collection 'Bruker SMART'
_computing_data_reduction 'Bruker SAINT'
_computing_molecular_graphics 'Bruker SHELXTL'
_computing_publication_material 'Bruker SHELXTL'
_computing_structure_refinement 'SHELXL-97 (Sheldrick, 1997)'
_computing_structure_solution 'SHELXS-97 (Sheldrick, 1990)'
_diffrn_ambient_temperature 298(2)
_diffrn_measured_fraction_theta_full 0.997
_diffrn_measured_fraction_theta_max 0.997
_diffrn_measurement_device_type 'CCD area detector'
_diffrn_measurement_method 'omega scans'
_diffrn_radiation_monochromator graphite
_diffrn_radiation_source 'fine-focus sealed tube'
_diffrn_radiation_type MoK\a
_diffrn_radiation_wavelength 0.71073
_diffrn_reflns_av_R_equivalents 0.0795
_diffrn_reflns_av_sigmaI/netI 0.1021
_diffrn_reflns_limit_h_max 10
_diffrn_reflns_limit_h_min -10
_diffrn_reflns_limit_k_max 11
_diffrn_reflns_limit_k_min -11
_diffrn_reflns_limit_l_max 15
_diffrn_reflns_limit_l_min -15
_diffrn_reflns_number 10482
_diffrn_reflns_theta_full 24.99
_diffrn_reflns_theta_max 24.99
_diffrn_reflns_theta_min 1.63
_diffrn_standards_decay_% 0
_exptl_absorpt_coefficient_mu 0.151
_exptl_absorpt_correction_type none
_exptl_crystal_colour COLOURLESS
_exptl_crystal_density_diffrn 1.224
_exptl_crystal_density_method 'not measured'
_exptl_crystal_description prism
_exptl_crystal_F_000 416
_exptl_crystal_size_max 0.10
_exptl_crystal_size_mid 0.10
_exptl_crystal_size_min 0.05
_refine_diff_density_max 0.479
_refine_diff_density_min -0.485
_refine_diff_density_rms 0.122
_refine_ls_extinction_method none
_refine_ls_goodness_of_fit_ref 1.171
_refine_ls_hydrogen_treatment constr
_refine_ls_matrix_type full
_refine_ls_number_parameters 256
_refine_ls_number_reflns 3752
_refine_ls_number_restraints 0
_refine_ls_restrained_S_all 1.171
_refine_ls_R_factor_all 0.1557
_refine_ls_R_factor_gt 0.1185
_refine_ls_shift/su_max 0.000
_refine_ls_shift/su_mean 0.000
_refine_ls_structure_factor_coef Fsqd
_refine_ls_weighting_details 'calc w=1/[\s^2^(Fo^2^)+(0.1386P)^2^+4.4342P] where P=(Fo^2^+2Fc^2^)/3'
_refine_ls_weighting_scheme calc
_refine_ls_wR_factor_gt 0.3372
_refine_ls_wR_factor_ref 0.3576
_reflns_number_gt 2567
_reflns_number_total 3752
_reflns_threshold_expression >2sigma(I)
_cod_data_source_file DATOSm.cif
_cod_data_source_block datosm
_cod_depositor_comments
;
The following automatic conversions were performed:

data item '_symmetry_cell_setting' value 'Triclinic' was changed to
'triclinic' in accordance with the
/home/saulius/struct/COD-crude-data/automatic-downloads/DataCite-retrospective/ACS/depositions/lib/dictionaries/cif_core.dic
dictionary named 'cif_core.dic' version 2.4.2 last updated on
2011-04-26.

Automatic conversion script
Id: cif_fix_values 6909 2019-04-08 15:41:33Z antanas 
;
_cod_original_cell_volume 1067.2(7)
_cod_original_sg_symbol_H-M P-1
_cod_database_code 4036512

loop_
_symmetry_equiv_pos_as_xyz
'x, y, z'
'-x, -y, -z'

loop_
_atom_site_label
_atom_site_type_symbol
_atom_site_fract_x
_atom_site_fract_y
_atom_site_fract_z
_atom_site_U_iso_or_equiv
_atom_site_adp_type
_atom_site_occupancy
_atom_site_symmetry_multiplicity
_atom_site_calc_flag
_atom_site_refinement_flags
P1 P 0.7132(2) 0.14432(19) 0.17060(14) 0.0292(5) Uani 1 1 d .
O1 O 0.5644(6) 0.0285(5) 0.1327(4) 0.0416(13) Uani 1 1 d .
O2 O 0.6743(10) 0.2623(11) -0.2716(7) 0.101(3) Uani 1 1 d .
O3 O 0.4076(10) 0.2094(8) -0.3113(6) 0.085(2) Uani 1 1 d .
N1 N 0.5993(7) 0.2317(6) -0.0070(4) 0.0353(14) Uani 1 1 d .
H1 H 0.5323 0.1525 -0.0371 0.042 Uiso 1 1 calc R
C1 C 0.6227(9) 0.3426(8) -0.0493(6) 0.0388(18) Uani 1 1 d .
C2 C 0.5419(12) 0.3742(9) -0.1505(7) 0.054(2) Uani 1 1 d .
H2 H 0.4278 0.3757 -0.1515 0.064 Uiso 1 1 calc R
C3 C 0.6403(14) 0.5249(10) -0.1328(8) 0.073(3) Uani 1 1 d .
H3A H 0.6988 0.5280 -0.1878 0.088 Uiso 1 1 calc R
H3B H 0.5657 0.5868 -0.1384 0.088 Uiso 1 1 calc R
C4 C 0.7623(12) 0.5748(9) -0.0227(7) 0.053(2) Uani 1 1 d .
H4A H 0.8738 0.5976 -0.0287 0.064 Uiso 1 1 calc R
H4B H 0.7390 0.6553 0.0214 0.064 Uiso 1 1 calc R
C5 C 0.7334(10) 0.4514(8) 0.0205(6) 0.0403(18) Uani 1 1 d .
C6 C 0.7883(9) 0.4088(8) 0.1140(6) 0.0389(18) Uani 1 1 d .
C7 C 0.7050(9) 0.2711(7) 0.0948(6) 0.0341(17) Uani 1 1 d .
C8 C 0.9144(13) 0.4964(10) 0.2128(8) 0.071(3) Uani 1 1 d .
H8A H 0.9349 0.5920 0.2095 0.106 Uiso 1 1 calc R
H8B H 1.0139 0.4640 0.2174 0.106 Uiso 1 1 calc R
H8C H 0.8750 0.4892 0.2746 0.106 Uiso 1 1 calc R
C9 C 0.5479(13) 0.2759(10) -0.2488(7) 0.055(2) Uani 1 1 d .
C10 C 0.399(2) 0.1023(15) -0.4063(10) 0.120(5) Uani 1 1 d .
H10A H 0.4002 0.0137 -0.3888 0.144 Uiso 1 1 calc R
H10B H 0.4913 0.1269 -0.4351 0.144 Uiso 1 1 calc R
C11 C 0.247(2) 0.092(2) -0.4843(12) 0.171(9) Uani 1 1 d .
H11A H 0.2468 0.1797 -0.5014 0.256 Uiso 1 1 calc R
H11B H 0.1560 0.0670 -0.4552 0.256 Uiso 1 1 calc R
H11C H 0.2386 0.0212 -0.5479 0.256 Uiso 1 1 calc R
C12 C 0.7378(10) 0.2366(8) 0.3083(6) 0.0425(19) Uani 1 1 d .
C13 C 0.6065(15) 0.2811(13) 0.3335(9) 0.080(3) Uani 1 1 d .
H13 H 0.5098 0.2644 0.2809 0.097 Uiso 1 1 calc R
C14 C 0.616(2) 0.3516(15) 0.4379(11) 0.110(5) Uani 1 1 d .
H14 H 0.5264 0.3822 0.4544 0.133 Uiso 1 1 calc R
C15 C 0.755(2) 0.3759(15) 0.5155(10) 0.102(5) Uani 1 1 d .
H15 H 0.7625 0.4264 0.5843 0.123 Uiso 1 1 calc R
C16 C 0.8836(17) 0.3267(14) 0.4924(8) 0.091(4) Uani 1 1 d .
H16 H 0.9769 0.3378 0.5465 0.110 Uiso 1 1 calc R
C17 C 0.8770(13) 0.2591(11) 0.3877(7) 0.071(3) Uani 1 1 d .
H17 H 0.9678 0.2292 0.3718 0.085 Uiso 1 1 calc R
C18 C 0.8969(9) 0.0816(8) 0.1666(6) 0.0390(18) Uani 1 1 d .
C19 C 1.0210(10) 0.1479(9) 0.1320(7) 0.051(2) Uani 1 1 d .
H19 H 1.0101 0.2275 0.1087 0.061 Uiso 1 1 calc R
C20 C 1.1629(11) 0.0989(10) 0.1308(8) 0.062(3) Uani 1 1 d .
H20 H 1.2457 0.1445 0.1066 0.075 Uiso 1 1 calc R
C21 C 1.1783(11) -0.0181(10) 0.1663(8) 0.062(3) Uani 1 1 d .
H21 H 1.2724 -0.0521 0.1663 0.074 Uiso 1 1 calc R
C22 C 1.0566(12) -0.0844(11) 0.2012(10) 0.071(3) Uani 1 1 d .
H22 H 1.0688 -0.1628 0.2260 0.085 Uiso 1 1 calc R
C23 C 0.9133(11) -0.0362(9) 0.2003(8) 0.056(2) Uani 1 1 d .
H23 H 0.8294 -0.0837 0.2225 0.067 Uiso 1 1 calc R

loop_
_atom_site_aniso_label
_atom_site_aniso_U_11
_atom_site_aniso_U_22
_atom_site_aniso_U_33
_atom_site_aniso_U_23
_atom_site_aniso_U_13
_atom_site_aniso_U_12
P1 0.0299(10) 0.0269(10) 0.0272(10) 0.0076(7) 0.0049(7) -0.0017(7)
O1 0.034(3) 0.038(3) 0.045(3) 0.009(2) 0.007(2) -0.006(2)
O2 0.070(5) 0.161(9) 0.082(6) 0.020(5) 0.035(4) 0.048(5)
O3 0.081(5) 0.090(6) 0.063(5) 0.002(4) 0.011(4) -0.002(4)
N1 0.042(4) 0.031(3) 0.026(3) 0.008(3) 0.003(3) -0.002(3)
C1 0.037(4) 0.041(4) 0.039(4) 0.015(4) 0.008(3) 0.007(3)
C2 0.070(6) 0.050(5) 0.047(5) 0.023(4) 0.015(4) 0.016(5)
C3 0.100(8) 0.055(6) 0.070(7) 0.039(5) 0.012(6) 0.012(6)
C4 0.072(6) 0.041(5) 0.048(5) 0.016(4) 0.022(5) 0.003(4)
C5 0.048(5) 0.030(4) 0.042(4) 0.010(3) 0.014(4) 0.003(4)
C6 0.037(4) 0.035(4) 0.043(4) 0.009(3) 0.008(3) 0.004(3)
C7 0.035(4) 0.033(4) 0.030(4) 0.011(3) 0.004(3) 0.000(3)
C8 0.073(7) 0.043(5) 0.072(7) 0.020(5) -0.013(5) -0.019(5)
C9 0.067(6) 0.061(6) 0.043(5) 0.028(4) 0.012(5) 0.010(5)
C10 0.167(15) 0.092(10) 0.062(8) -0.016(7) 0.017(9) -0.013(10)
C11 0.146(16) 0.25(2) 0.070(10) 0.007(12) -0.029(10) 0.029(16)
C12 0.050(5) 0.037(4) 0.037(4) 0.009(3) 0.011(4) 0.000(4)
C13 0.086(8) 0.098(9) 0.053(6) 0.007(6) 0.020(6) 0.022(7)
C14 0.138(13) 0.114(11) 0.081(9) -0.015(8) 0.061(10) 0.042(10)
C15 0.147(14) 0.103(10) 0.044(7) 0.001(6) 0.022(8) 0.017(10)
C16 0.104(10) 0.112(10) 0.030(5) 0.004(6) -0.001(6) -0.014(8)
C17 0.078(7) 0.072(7) 0.039(5) -0.002(5) -0.004(5) -0.001(6)
C18 0.037(4) 0.034(4) 0.041(4) 0.008(3) 0.009(3) 0.001(3)
C19 0.041(5) 0.046(5) 0.074(6) 0.026(4) 0.023(4) 0.009(4)
C20 0.052(6) 0.061(6) 0.085(7) 0.024(5) 0.037(5) 0.011(5)
C21 0.046(5) 0.062(6) 0.085(7) 0.012(5) 0.027(5) 0.025(5)
C22 0.057(6) 0.062(6) 0.113(9) 0.046(6) 0.030(6) 0.025(5)
C23 0.048(5) 0.048(5) 0.085(7) 0.030(5) 0.025(5) 0.015(4)

loop_
_atom_type_symbol
_atom_type_description
_atom_type_scat_dispersion_real
_atom_type_scat_dispersion_imag
_atom_type_scat_source
C C 0.0033 0.0016 'International Tables Vol C Tables 4.2.6.8 and 6.1.1.4'
H H 0.0000 0.0000 'International Tables Vol C Tables 4.2.6.8 and 6.1.1.4'
N N 0.0061 0.0033 'International Tables Vol C Tables 4.2.6.8 and 6.1.1.4'
O O 0.0106 0.0060 'International Tables Vol C Tables 4.2.6.8 and 6.1.1.4'
P P 0.1023 0.0942 'International Tables Vol C Tables 4.2.6.8 and 6.1.1.4'

loop_
_geom_angle_atom_site_label_1
_geom_angle_atom_site_label_2
_geom_angle_atom_site_label_3
_geom_angle
O1 P1 C7 112.4(3)
O1 P1 C18 112.0(3)
C7 P1 C18 108.2(4)
O1 P1 C12 111.0(3)
C7 P1 C12 106.5(3)
C18 P1 C12 106.3(4)
C9 O3 C10 119.9(11)
C1 N1 C7 106.6(6)
C1 N1 H1 126.7
C7 N1 H1 126.7
C5 C1 N1 111.2(7)
C5 C1 C2 114.2(7)
N1 C1 C2 134.2(7)
C9 C2 C1 114.2(7)
C9 C2 C3 114.4(8)
C1 C2 C3 99.9(7)
C9 C2 H2 109.3
C1 C2 H2 109.3
C3 C2 H2 109.3
C4 C3 C2 110.8(7)
C4 C3 H3A 109.5
C2 C3 H3A 109.5
C4 C3 H3B 109.5
C2 C3 H3B 109.5
H3A C3 H3B 108.1
C5 C4 C3 101.9(7)
C5 C4 H4A 111.4
C3 C4 H4A 111.4
C5 C4 H4B 111.4
C3 C4 H4B 111.4
H4A C4 H4B 109.3
C1 C5 C6 107.4(7)
C1 C5 C4 112.9(7)
C6 C5 C4 139.7(7)
C7 C6 C5 106.3(7)
C7 C6 C8 127.8(7)
C5 C6 C8 125.9(7)
C6 C7 N1 108.4(6)
C6 C7 P1 133.3(6)
N1 C7 P1 118.2(5)
C6 C8 H8A 109.5
C6 C8 H8B 109.5
H8A C8 H8B 109.5
C6 C8 H8C 109.5
H8A C8 H8C 109.5
H8B C8 H8C 109.5
O2 C9 O3 122.0(10)
O2 C9 C2 122.8(9)
O3 C9 C2 115.1(9)
O3 C10 C11 108.1(15)
O3 C10 H10A 110.1
C11 C10 H10A 110.1
O3 C10 H10B 110.1
C11 C10 H10B 110.1
H10A C10 H10B 108.4
C10 C11 H11A 109.5
C10 C11 H11B 109.5
H11A C11 H11B 109.5
C10 C11 H11C 109.5
H11A C11 H11C 109.5
H11B C11 H11C 109.5
C13 C12 C17 118.7(9)
C13 C12 P1 117.1(7)
C17 C12 P1 124.1(7)
C12 C13 C14 120.1(12)
C12 C13 H13 119.9
C14 C13 H13 119.9
C15 C14 C13 120.8(13)
C15 C14 H14 119.6
C13 C14 H14 119.6
C16 C15 C14 119.6(12)
C16 C15 H15 120.2
C14 C15 H15 120.2
C15 C16 C17 120.2(12)
C15 C16 H16 119.9
C17 C16 H16 119.9
C12 C17 C16 120.5(11)
C12 C17 H17 119.8
C16 C17 H17 119.8
C19 C18 C23 118.9(8)
C19 C18 P1 122.5(6)
C23 C18 P1 118.6(6)
C18 C19 C20 121.7(8)
C18 C19 H19 119.2
C20 C19 H19 119.2
C21 C20 C19 118.7(8)
C21 C20 H20 120.7
C19 C20 H20 120.7
C22 C21 C20 120.3(9)
C22 C21 H21 119.8
C20 C21 H21 119.8
C21 C22 C23 120.7(9)
C21 C22 H22 119.7
C23 C22 H22 119.7
C18 C23 C22 119.8(8)
C18 C23 H23 120.1
C22 C23 H23 120.1

loop_
_geom_bond_atom_site_label_1
_geom_bond_atom_site_label_2
_geom_bond_distance
P1 O1 1.490(5)
P1 C7 1.785(7)
P1 C18 1.802(8)
P1 C12 1.815(8)
O2 C9 1.207(11)
O3 C9 1.289(11)
O3 C10 1.452(14)
N1 C1 1.354(9)
N1 C7 1.394(9)
N1 H1 0.8600
C1 C5 1.346(10)
C1 C2 1.500(11)
C2 C9 1.475(13)
C2 C3 1.549(13)
C2 H2 0.9800
C3 C4 1.535(13)
C3 H3A 0.9700
C3 H3B 0.9700
C4 C5 1.478(11)
C4 H4A 0.9700
C4 H4B 0.9700
C5 C6 1.411(11)
C6 C7 1.391(10)
C6 C8 1.504(11)
C8 H8A 0.9600
C8 H8B 0.9600
C8 H8C 0.9600
C10 C11 1.46(2)
C10 H10A 0.9700
C10 H10B 0.9700
C11 H11A 0.9600
C11 H11B 0.9600
C11 H11C 0.9600
C12 C13 1.360(14)
C12 C17 1.368(12)
C13 C14 1.393(15)
C13 H13 0.9300
C14 C15 1.351(19)
C14 H14 0.9300
C15 C16 1.346(18)
C15 H15 0.9300
C16 C17 1.395(14)
C16 H16 0.9300
C17 H17 0.9300
C18 C19 1.371(11)
C18 C23 1.372(11)
C19 C20 1.392(12)
C19 H19 0.9300
C20 C21 1.373(13)
C20 H20 0.9300
C21 C22 1.359(13)
C21 H21 0.9300
C22 C23 1.397(12)
C22 H22 0.9300
C23 H23 0.9300

loop_
_geom_hbond_atom_site_label_D
_geom_hbond_atom_site_label_H
_geom_hbond_atom_site_label_A
_geom_hbond_distance_DH
_geom_hbond_distance_HA
_geom_hbond_distance_DA
_geom_hbond_angle_DHA
_geom_hbond_site_symmetry_A
N1 H1 O1 0.86 1.92 2.746(8) 160.6 2_655

loop_
_geom_torsion_atom_site_label_1
_geom_torsion_atom_site_label_2
_geom_torsion_atom_site_label_3
_geom_torsion_atom_site_label_4
_geom_torsion
C7 N1 C1 C5 -1.7(9)
C7 N1 C1 C2 -174.6(9)
C5 C1 C2 C9 127.8(9)
N1 C1 C2 C9 -59.4(13)
C5 C1 C2 C3 5.3(10)
N1 C1 C2 C3 178.0(9)
C9 C2 C3 C4 -125.8(9)
C1 C2 C3 C4 -3.3(11)
C2 C3 C4 C5 0.6(11)
N1 C1 C5 C6 1.0(9)
C2 C1 C5 C6 175.4(7)
N1 C1 C5 C4 -179.9(7)
C2 C1 C5 C4 -5.5(10)
C3 C4 C5 C1 2.8(10)
C3 C4 C5 C6 -178.5(10)
C1 C5 C6 C7 0.2(9)
C4 C5 C6 C7 -178.5(10)
C1 C5 C6 C8 179.1(9)
C4 C5 C6 C8 0.5(17)
C5 C6 C7 N1 -1.2(9)
C8 C6 C7 N1 179.8(8)
C5 C6 C7 P1 176.9(6)
C8 C6 C7 P1 -2.1(14)
C1 N1 C7 C6 1.8(8)
C1 N1 C7 P1 -176.6(5)
O1 P1 C7 C6 161.0(7)
C18 P1 C7 C6 -74.7(9)
C12 P1 C7 C6 39.2(9)
O1 P1 C7 N1 -21.0(7)
C18 P1 C7 N1 103.2(6)
C12 P1 C7 N1 -142.8(6)
C10 O3 C9 O2 7.5(16)
C10 O3 C9 C2 -175.4(10)
C1 C2 C9 O2 -63.1(12)
C3 C2 C9 O2 51.2(13)
C1 C2 C9 O3 119.8(9)
C3 C2 C9 O3 -125.9(9)
C9 O3 C10 C11 -153.8(13)
O1 P1 C12 C13 -51.2(8)
C7 P1 C12 C13 71.5(8)
C18 P1 C12 C13 -173.2(8)
O1 P1 C12 C17 126.4(8)
C7 P1 C12 C17 -110.9(8)
C18 P1 C12 C17 4.4(9)
C17 C12 C13 C14 1.8(17)
P1 C12 C13 C14 179.5(10)
C12 C13 C14 C15 0(2)
C13 C14 C15 C16 -3(2)
C14 C15 C16 C17 4(2)
C13 C12 C17 C16 -0.1(15)
P1 C12 C17 C16 -177.6(8)
C15 C16 C17 C12 -3.0(19)
O1 P1 C18 C19 138.3(7)
C7 P1 C18 C19 13.8(8)
C12 P1 C18 C19 -100.3(8)
O1 P1 C18 C23 -42.3(8)
C7 P1 C18 C23 -166.8(7)
C12 P1 C18 C23 79.1(7)
C23 C18 C19 C20 -0.3(14)
P1 C18 C19 C20 179.1(7)
C18 C19 C20 C21 -0.6(15)
C19 C20 C21 C22 0.2(16)
C20 C21 C22 C23 0.9(17)
C19 C18 C23 C22 1.5(14)
P1 C18 C23 C22 -178.0(8)
C21 C22 C23 C18 -1.8(16)
